data_4509162
loop_
_publ_author_name
'Weyna, David R.'
'Shattock, Tanise'
'Vishweshwar, Peddy'
'Zaworotko, Michael J.'

_publ_section_title
;
 Synthesis and Structural Characterization of Cocrystals and
 Pharmaceutical Cocrystals: Mechanochemistry vs Slow Evaporation from
 Solution
;
_journal_issue 2
_journal_name_full 'Crystal Growth &amp; Design'
_journal_page_first 1106
_journal_paper_doi 10.1021/cg800936d
_journal_volume 9
_journal_year 2009
_chemical_formula_sum 'C12 H11 N O'
_chemical_formula_weight 185.22
_chemical_name_systematic
; 
 ? 
;
_space_group_IT_number 14
_symmetry_cell_setting monoclinic
_symmetry_space_group_name_Hall '-P 2ybc'
_symmetry_space_group_name_H-M 'P 1 21/c 1'
_atom_sites_solution_hydrogens geom
_atom_sites_solution_primary direct
_atom_sites_solution_secondary difmap
_audit_creation_method SHELXL-97
_cell_angle_alpha 90.00
_cell_angle_beta 107.618(2)
_cell_angle_gamma 90.00
_cell_formula_units_Z 4
_cell_length_a 11.6591(16)
_cell_length_b 5.9135(8)
_cell_length_c 14.087(2)
_cell_measurement_temperature 100(2)
_cell_volume 925.7(2)
_computing_cell_refinement 'Bruker SMART'
_computing_data_collection 'Bruker SMART'
_computing_data_reduction 'Bruker SAINT'
_computing_molecular_graphics 'Bruker SHELXTL'
_computing_publication_material 'Bruker SHELXTL'
_computing_structure_refinement 'SHELXL-97 (Sheldrick, 1997)'
_computing_structure_solution 'SHELXS-97 (Sheldrick, 1990)'
_diffrn_ambient_temperature 100(2)
_diffrn_measured_fraction_theta_full 0.999
_diffrn_measured_fraction_theta_max 0.999
_diffrn_measurement_device_type 'CCD area detector'
_diffrn_measurement_method 'phi and omega scans'
_diffrn_radiation_monochromator graphite
_diffrn_radiation_source 'fine-focus sealed tube'
_diffrn_radiation_type MoK\a
_diffrn_radiation_wavelength 0.71073
_diffrn_reflns_av_R_equivalents 0.0222
_diffrn_reflns_av_sigmaI/netI 0.0288
_diffrn_reflns_limit_h_max 14
_diffrn_reflns_limit_h_min -14
_diffrn_reflns_limit_k_max 7
_diffrn_reflns_limit_k_min -5
_diffrn_reflns_limit_l_max 17
_diffrn_reflns_limit_l_min -16
_diffrn_reflns_number 5013
_diffrn_reflns_theta_full 26.37
_diffrn_reflns_theta_max 26.37
_diffrn_reflns_theta_min 1.83
_exptl_absorpt_coefficient_mu 0.085
_exptl_absorpt_correction_T_max 1.000
_exptl_absorpt_correction_T_min 0.784
_exptl_absorpt_correction_type SADABS
_exptl_crystal_colour colorless
_exptl_crystal_density_diffrn 1.329
_exptl_crystal_density_meas 0
_exptl_crystal_density_method 'not measured'
_exptl_crystal_description block
_exptl_crystal_F_000 392
_exptl_crystal_size_max 0.35
_exptl_crystal_size_mid 0.20
_exptl_crystal_size_min 0.15
_refine_diff_density_max 0.267
_refine_diff_density_min -0.273
_refine_diff_density_rms 0.071
_refine_ls_extinction_method none
_refine_ls_goodness_of_fit_ref 1.088
_refine_ls_hydrogen_treatment mixed
_refine_ls_matrix_type full
_refine_ls_number_parameters 127
_refine_ls_number_reflns 1897
_refine_ls_number_restraints 0
_refine_ls_restrained_S_all 1.088
_refine_ls_R_factor_all 0.0467
_refine_ls_R_factor_gt 0.0423
_refine_ls_shift/su_max 0.000
_refine_ls_shift/su_mean 0.000
_refine_ls_structure_factor_coef Fsqd
_refine_ls_weighting_details 'calc w=1/[\s^2^(Fo^2^)+(0.0494P)^2^+0.3390P] where P=(Fo^2^+2Fc^2^)/3'
_refine_ls_weighting_scheme calc
_refine_ls_wR_factor_gt 0.1027
_refine_ls_wR_factor_ref 0.1084
_reflns_number_gt 1711
_reflns_number_total 1897
_reflns_threshold_expression >2sigma(I)
_cod_data_source_file cg800936dsup8.cif
_cod_data_source_block ts479b
_cod_depositor_comments
;
The following automatic conversions were performed:

'_symmetry_cell_setting' value 'Monoclinic' changed to 'monoclinic'
according to /home/saulius/struct/CIF-dictionaries/cif_core.dic
dictionary named 'cif_core.dic' version 2.4.2 from 2011-04-26.

Automatic conversion script
Id: cif_fix_values 1891 2012-01-12 08:04:46Z andrius 
;
_cod_original_sg_symbol_H-M P2(1)/c
_cod_database_code 4509162

loop_
_symmetry_equiv_pos_as_xyz
'x, y, z'
'-x, y+1/2, -z+1/2'
'-x, -y, -z'
'x, -y-1/2, z-1/2'

loop_
_atom_site_label
_atom_site_type_symbol
_atom_site_fract_x
_atom_site_fract_y
_atom_site_fract_z
_atom_site_U_iso_or_equiv
_atom_site_adp_type
_atom_site_occupancy
_atom_site_symmetry_multiplicity
_atom_site_calc_flag
_atom_site_refinement_flags
O1 O 0.22655(8) 0.20408(17) 0.28097(7) 0.0227(3) Uani 1 1 d .
H1O H 0.2420 0.3161 0.2428 0.027 Uiso 1 1 d R
C1 C 0.16335(11) 0.2913(2) 0.33939(10) 0.0189(3) Uani 1 1 d .
C2 C 0.15418(12) 0.1630(2) 0.41982(11) 0.0218(3) Uani 1 1 d .
H2 H 0.1916 0.0188 0.4324 0.026 Uiso 1 1 calc R
C3 C 0.09068(12) 0.2444(2) 0.48169(10) 0.0213(3) Uani 1 1 d .
H3 H 0.0856 0.1539 0.5360 0.026 Uiso 1 1 calc R
C4 C 0.03374(11) 0.4562(2) 0.46633(9) 0.0180(3) Uani 1 1 d .
C5 C 0.04402(12) 0.5812(2) 0.38493(10) 0.0213(3) Uani 1 1 d .
H5 H 0.0064 0.7252 0.3719 0.026 Uiso 1 1 calc R
C6 C 0.10728(12) 0.5023(3) 0.32256(10) 0.0220(3) Uani 1 1 d .
H6 H 0.1124 0.5923 0.2681 0.026 Uiso 1 1 calc R
N11 N 0.68726(10) 0.0156(2) 0.32498(8) 0.0208(3) Uani 1 1 d .
C11 C 0.58211(12) -0.0580(2) 0.33412(9) 0.0197(3) Uani 1 1 d .
H11 H 0.5551 -0.2045 0.3096 0.024 Uiso 1 1 calc R
C12 C 0.51106(12) 0.0675(2) 0.37723(10) 0.0187(3) Uani 1 1 d .
H12 H 0.4372 0.0074 0.3814 0.022 Uiso 1 1 calc R
C13 C 0.54815(12) 0.2829(2) 0.41465(9) 0.0177(3) Uani 1 1 d .
C14 C 0.65909(12) 0.3571(2) 0.40803(10) 0.0209(3) Uani 1 1 d .
H14 H 0.6900 0.4999 0.4346 0.025 Uiso 1 1 calc R
C15 C 0.72398(12) 0.2212(2) 0.36246(10) 0.0220(3) Uani 1 1 d .
H15 H 0.7984 0.2766 0.3575 0.026 Uiso 1 1 calc R
C16 C 0.46703(12) 0.4283(2) 0.45501(10) 0.0196(3) Uani 1 1 d .
H16A H 0.4091 0.3291 0.4739 0.023 Uiso 1 1 calc R
H16B H 0.4203 0.5299 0.4013 0.023 Uiso 1 1 calc R

loop_
_atom_site_aniso_label
_atom_site_aniso_U_11
_atom_site_aniso_U_22
_atom_site_aniso_U_33
_atom_site_aniso_U_23
_atom_site_aniso_U_13
_atom_site_aniso_U_12
O1 0.0241(5) 0.0213(5) 0.0259(5) 0.0014(4) 0.0123(4) -0.0012(4)
C1 0.0151(6) 0.0212(7) 0.0201(7) -0.0016(5) 0.0050(5) -0.0035(5)
C2 0.0203(7) 0.0174(7) 0.0278(7) 0.0028(6) 0.0075(5) -0.0004(5)
C3 0.0209(7) 0.0202(7) 0.0237(7) 0.0051(6) 0.0081(5) -0.0022(5)
C4 0.0142(6) 0.0191(7) 0.0193(7) 0.0006(5) 0.0031(5) -0.0029(5)
C5 0.0202(6) 0.0196(7) 0.0236(7) 0.0035(6) 0.0058(5) 0.0024(5)
C6 0.0228(7) 0.0231(7) 0.0207(7) 0.0060(6) 0.0075(5) 0.0001(5)
N11 0.0231(6) 0.0208(6) 0.0190(6) -0.0008(5) 0.0069(5) 0.0033(5)
C11 0.0255(7) 0.0155(7) 0.0167(6) 0.0006(5) 0.0042(5) 0.0006(5)
C12 0.0201(6) 0.0187(7) 0.0170(6) 0.0009(5) 0.0054(5) -0.0019(5)
C13 0.0204(7) 0.0177(7) 0.0143(6) 0.0002(5) 0.0040(5) 0.0019(5)
C14 0.0222(7) 0.0173(7) 0.0228(7) -0.0024(5) 0.0060(5) -0.0011(5)
C15 0.0194(7) 0.0239(7) 0.0235(7) -0.0013(6) 0.0077(5) -0.0004(5)
C16 0.0193(6) 0.0182(7) 0.0213(7) -0.0031(6) 0.0062(5) 0.0001(5)

loop_
_atom_type_symbol
_atom_type_description
_atom_type_scat_dispersion_real
_atom_type_scat_dispersion_imag
_atom_type_scat_source
C C 0.0033 0.0016 'International Tables Vol C Tables 4.2.6.8 and 6.1.1.4'
H H 0.0000 0.0000 'International Tables Vol C Tables 4.2.6.8 and 6.1.1.4'
N N 0.0061 0.0033 'International Tables Vol C Tables 4.2.6.8 and 6.1.1.4'
O O 0.0106 0.0060 'International Tables Vol C Tables 4.2.6.8 and 6.1.1.4'

loop_
_geom_angle_atom_site_label_1
_geom_angle_atom_site_label_2
_geom_angle_atom_site_label_3
_geom_angle
_geom_angle_site_symmetry_3
O1 C1 C2 118.27(12) .
O1 C1 C6 123.21(12) .
C2 C1 C6 118.52(12) .
C3 C2 C1 120.52(13) .
C2 C3 C4 121.97(12) .
C5 C4 C3 116.36(12) .
C5 C4 C4 121.89(15) 3_566
C3 C4 C4 121.75(15) 3_566
C6 C5 C4 122.31(13) .
C5 C6 C1 120.32(13) .
C15 N11 C11 116.59(12) .
N11 C11 C12 123.61(13) .
C11 C12 C13 119.84(12) .
C14 C13 C12 116.69(12) .
C14 C13 C16 123.00(12) .
C12 C13 C16 120.24(12) .
C15 C14 C13 119.69(13) .
N11 C15 C14 123.55(13) .
C13 C16 C16 114.44(14) 3_666

loop_
_geom_bond_atom_site_label_1
_geom_bond_atom_site_label_2
_geom_bond_distance
_geom_bond_site_symmetry_2
O1 C1 1.3614(16) .
C1 C2 1.3943(19) .
C1 C6 1.395(2) .
C2 C3 1.3891(19) .
C3 C4 1.4033(19) .
C4 C5 1.3997(19) .
C4 C4 1.496(3) 3_566
C5 C6 1.3878(19) .
N11 C15 1.3428(19) .
N11 C11 1.3435(18) .
C11 C12 1.3822(18) .
C12 C13 1.3960(19) .
C13 C14 1.3954(19) .
C13 C16 1.5109(18) .
C14 C15 1.3870(19) .
C16 C16 1.526(3) 3_666

loop_
_geom_hbond_atom_site_label_D
_geom_hbond_atom_site_label_H
_geom_hbond_atom_site_label_A
_geom_hbond_distance_DH
_geom_hbond_distance_HA
_geom_hbond_distance_DA
_geom_hbond_angle_DHA
_geom_hbond_site_symmetry_A
O1 H1O N11 0.90 1.86 2.7459(15) 165.5 2_655

loop_
_geom_torsion_atom_site_label_1
_geom_torsion_atom_site_label_2
_geom_torsion_atom_site_label_3
_geom_torsion_atom_site_label_4
_geom_torsion
_geom_torsion_site_symmetry_1
_geom_torsion_site_symmetry_4
O1 C1 C2 C3 -179.99(12) . .
C6 C1 C2 C3 -0.1(2) . .
C1 C2 C3 C4 0.0(2) . .
C2 C3 C4 C5 0.20(19) . .
C2 C3 C4 C4 -179.52(15) . 3_566
C3 C4 C5 C6 -0.3(2) . .
C4 C4 C5 C6 179.44(15) 3_566 .
C4 C5 C6 C1 0.2(2) . .
O1 C1 C6 C5 179.91(12) . .
C2 C1 C6 C5 0.0(2) . .
C15 N11 C11 C12 1.47(19) . .
N11 C11 C12 C13 -0.4(2) . .
C11 C12 C13 C14 -1.55(19) . .
C11 C12 C13 C16 175.49(12) . .
C12 C13 C14 C15 2.36(19) . .
C16 C13 C14 C15 -174.58(12) . .
C11 N11 C15 C14 -0.6(2) . .
C13 C14 C15 N11 -1.4(2) . .
C14 C13 C16 C16 -39.5(2) . 3_666
C12 C13 C16 C16 143.62(15) . 3_666
